data_7010515
loop_
_publ_author_name
'Connelly, Neil G.'
'Emslie, David J. H.'
'Hayward, Owen D.'
'Orpen, A. Guy'
'Quayle, Michael J.'

_publ_section_title
;
 Redox-active catecholate complexes of rhodium
 hydrotris(pyrazolyl)borates
;
_journal_issue 6
_journal_name_full 'Journal of the Chemical Society, Dalton Transactions'
_journal_page_first 875
_journal_paper_doi 10.1039/b010061g
_journal_year 2001
_chemical_formula_structural '[Rh(PPh3)(Tp)(O2C6Cl4)]CH2Cl2'
_chemical_formula_sum 'C40 H39 B Cl6 N6 O2 P Rh'
_chemical_formula_weight 993.16
_chemical_name_systematic
; 
? 
;
_space_group_IT_number 62
_symmetry_cell_setting orthorhombic
_symmetry_space_group_name_Hall '-P 2ac 2n'
_symmetry_space_group_name_H-M 'P n m a'
_atom_sites_solution_hydrogens geom
_atom_sites_solution_primary direct
_atom_sites_solution_secondary difmap
_audit_creation_method SHELXL
_cell_angle_alpha 90.00
_cell_angle_beta 90.00
_cell_angle_gamma 90.00
_cell_formula_units_Z 4
_cell_length_a 21.053(4)
_cell_length_b 14.046(4)
_cell_length_c 14.439(3)
_cell_measurement_reflns_used 224
_cell_measurement_temperature 173(2)
_cell_measurement_theta_max 50
_cell_measurement_theta_min 5
_cell_volume 4269.8(17)
_computing_cell_refinement 'SAINT (Siemens, 1995b)'
_computing_data_collection 'SMART (Siemens, 1995b)'
_computing_data_reduction 'SAINT (Siemens, 1995b)'
_computing_molecular_graphics 'SHELXTL (Siemens, 1995a)'
_computing_publication_material 'SHELXTL (Siemens, 1995a)'
_computing_structure_refinement 'SHELXTL (Siemens, 1995a)'
_computing_structure_solution 'SHELXTL (Siemens, 1995a)'
_diffrn_ambient_temperature 173(2)
_diffrn_measurement_device 'Siemens SMART Area Detector'
_diffrn_measurement_method '\w rotation with narrow frame'
_diffrn_radiation_monochromator graphite
_diffrn_radiation_source 'fine-focus sealed tube'
_diffrn_radiation_type MoK\a
_diffrn_radiation_wavelength 0.71073
_diffrn_reflns_av_R_equivalents 0.0905
_diffrn_reflns_av_sigmaI/netI 0.0684
_diffrn_reflns_limit_h_max 27
_diffrn_reflns_limit_h_min -23
_diffrn_reflns_limit_k_max 18
_diffrn_reflns_limit_k_min -14
_diffrn_reflns_limit_l_max 16
_diffrn_reflns_limit_l_min -18
_diffrn_reflns_number 26097
_diffrn_reflns_theta_max 27.44
_diffrn_reflns_theta_min 1.71
_diffrn_standards_decay_% 0
_exptl_absorpt_coefficient_mu 0.856
_exptl_absorpt_correction_T_max 0.900
_exptl_absorpt_correction_T_min 0.743
_exptl_absorpt_correction_type empirical
_exptl_absorpt_process_details 'SADABS (Sheldrick, 1996)'
_exptl_crystal_density_diffrn 1.545
_exptl_crystal_density_meas ?
_exptl_crystal_description needle
_exptl_crystal_F_000 2016
_exptl_crystal_size_max 0.4
_exptl_crystal_size_mid 0.1
_exptl_crystal_size_min 0.1
_refine_diff_density_max 0.568
_refine_diff_density_min -0.526
_refine_diff_density_rms 0.109
_refine_ls_extinction_coef 0.00051(9)
_refine_ls_extinction_expression Fc^*^=kFc[1+0.001xFc^2^\l^3^/sin(2\q)]^-1/4^
_refine_ls_extinction_method SHELXL
_refine_ls_goodness_of_fit_all 1.115
_refine_ls_goodness_of_fit_obs 1.149
_refine_ls_hydrogen_treatment 'see text'
_refine_ls_matrix_type full
_refine_ls_number_parameters 285
_refine_ls_number_reflns 5068
_refine_ls_number_restraints 0
_refine_ls_restrained_S_all 1.115
_refine_ls_restrained_S_obs 1.149
_refine_ls_R_factor_all 0.0907
_refine_ls_R_factor_obs 0.0459
_refine_ls_shift/esd_max 0.001
_refine_ls_shift/esd_mean 0.000
_refine_ls_structure_factor_coef Fsqd
_refine_ls_weighting_details 'w=1/[\s^2^(Fo^2^)+(0.0252P)^2^+4.2747P] where where P=(Fo^2^+2Fc^2^)/3'
_refine_ls_weighting_scheme calc
_refine_ls_wR_factor_all 0.0932
_refine_ls_wR_factor_obs 0.0779
_reflns_number_observed 3421
_reflns_number_total 5068
_reflns_observed_criterion >2sigma(I)
_cod_data_source_file b010061g.txt
_cod_data_source_block 4
_cod_depositor_comments
;
The following automatic conversions were performed:

'_refine_ls_weighting_scheme' value 'calc
w=1/[\s^2^(Fo^2^)+(0.0252P)^2^+4.2747P] where where
P=(Fo^2^+2Fc^2^)/3' was changed to 'calc'. New tag
'_refine_ls_weighting_details' was created. The value of the new tag
was set to 'w=1/[\s^2^(Fo^2^)+(0.0252P)^2^+4.2747P] where where
P=(Fo^2^+2Fc^2^)/3'.

Automatic conversion script
Id: cif_fix_values 3143 2015-03-26 13:38:13Z robertas 
;
_cod_original_cell_volume 4269.9(17)
_cod_original_sg_symbol_H-M Pnma
_cod_database_code 7010515

loop_
_symmetry_equiv_pos_as_xyz
'x, y, z'
'-x+1/2, -y, z+1/2'
'-x, y+1/2, -z'
'x+1/2, -y+1/2, -z+1/2'
'-x, -y, -z'
'x-1/2, y, -z-1/2'
'x, -y-1/2, z'
'-x-1/2, y-1/2, z-1/2'

loop_
_atom_site_aniso_label
_atom_site_aniso_U_11
_atom_site_aniso_U_22
_atom_site_aniso_U_33
_atom_site_aniso_U_23
_atom_site_aniso_U_13
_atom_site_aniso_U_12
Rh1 0.0177(2) 0.0166(2) 0.0182(2) 0.000 -0.0004(2) 0.000
P1 0.0209(7) 0.0187(7) 0.0184(7) 0.000 0.0000(6) 0.000
O1 0.0169(13) 0.0184(13) 0.0263(13) 0.0026(10) -0.0034(10) -0.0023(10)
N1 0.022(2) 0.026(2) 0.022(2) 0.0039(13) 0.0008(13) 0.0022(14)
N2 0.018(2) 0.035(2) 0.024(2) 0.0060(14) -0.0028(13) 0.0033(14)
N3 0.018(2) 0.044(3) 0.019(2) 0.000 -0.002(2) 0.000
N4 0.019(2) 0.038(3) 0.017(2) 0.000 0.000(2) 0.000
B1 0.018(3) 0.042(4) 0.024(3) 0.000 -0.007(3) 0.000
C1 0.022(3) 0.058(4) 0.021(3) 0.000 0.005(2) 0.000
C2 0.035(3) 0.098(4) 0.041(3) 0.035(3) 0.011(2) 0.023(3)
C3 0.035(4) 0.236(11) 0.055(4) 0.077(6) 0.021(3) 0.058(5)
C4 0.018(5) 0.338(24) 0.038(5) 0.000 0.005(4) 0.000
C13 0.031(2) 0.019(2) 0.023(2) -0.003(2) 0.001(2) -0.001(2)
C14 0.040(3) 0.072(4) 0.060(3) -0.035(3) 0.016(2) -0.018(3)
C15 0.052(3) 0.100(5) 0.075(4) -0.061(4) 0.031(3) -0.017(3)
C16 0.052(3) 0.042(3) 0.047(3) -0.028(2) 0.001(2) 0.000(2)
C17 0.034(2) 0.035(3) 0.037(2) -0.009(2) -0.007(2) -0.003(2)
C18 0.026(2) 0.037(2) 0.025(2) -0.008(2) -0.001(2) 0.004(2)
C19 0.029(2) 0.022(2) 0.032(2) 0.008(2) 0.004(2) 0.004(2)
C20 0.033(2) 0.030(2) 0.042(3) 0.013(2) 0.007(2) 0.012(2)
C21 0.022(2) 0.047(3) 0.030(2) 0.015(2) 0.004(2) 0.012(2)
C22 0.044(3) 0.021(2) 0.047(3) 0.002(2) 0.001(2) 0.006(2)
C23 0.037(3) 0.065(4) 0.048(3) 0.017(3) -0.009(2) 0.014(2)
C24 0.023(3) 0.060(4) 0.021(3) 0.000 0.004(3) 0.000
C25 0.028(3) 0.091(6) 0.024(3) 0.000 0.007(2) 0.000
C26 0.031(3) 0.060(4) 0.020(3) 0.000 0.003(3) 0.000
C27 0.018(3) 0.104(6) 0.020(3) 0.000 0.007(2) 0.000
C28 0.029(3) 0.098(6) 0.020(3) 0.000 -0.003(3) 0.000
C38 0.017(2) 0.041(2) 0.024(2) 0.002(2) 0.000(2) -0.005(2)
C39 0.025(2) 0.024(2) 0.022(2) 0.002(2) -0.002(2) -0.005(2)
C40 0.016(2) 0.025(2) 0.015(2) 0.0018(15) -0.0002(14) 0.0001(15)
C50 0.069(6) 0.153(10) 0.026(4) 0.000 0.006(4) 0.000
Cl1 0.0364(6) 0.0232(5) 0.0527(7) 0.0048(5) -0.0099(5) -0.0095(4)
Cl2 0.0228(5) 0.0479(7) 0.0468(6) 0.0002(5) -0.0059(4) -0.0117(5)
Cl3 0.0705(12) 0.0401(10) 0.0454(10) 0.000 0.0081(9) 0.000
Cl4 0.0844(14) 0.0447(11) 0.0474(11) 0.000 -0.0141(10) 0.000

loop_
_atom_site_label
_atom_site_type_symbol
_atom_site_fract_x
_atom_site_fract_y
_atom_site_fract_z
_atom_site_U_iso_or_equiv
_atom_site_thermal_displace_type
_atom_site_occupancy
_atom_site_calc_flag
_atom_site_refinement_flags
_atom_site_disorder_group
Rh1 Rh 0.78911(2) 0.2500 0.59525(3) 0.01748(11) Uani 1 d S .
P1 P 0.83677(6) 0.2500 0.44752(9) 0.0193(3) Uani 1 d S .
O1 O 0.72069(10) 0.1542(2) 0.5644(2) 0.0205(5) Uani 1 d . .
N1 N 0.84928(13) 0.1399(2) 0.6351(2) 0.0234(7) Uani 1 d . .
N2 N 0.89289(13) 0.1606(2) 0.7032(2) 0.0256(7) Uani 1 d . .
N3 N 0.8138(2) 0.2500 0.7987(3) 0.0270(11) Uani 1 d S .
N4 N 0.7629(2) 0.2500 0.7377(3) 0.0249(10) Uani 1 d S .
B1 B 0.8834(3) 0.2500 0.7625(5) 0.0281(15) Uani 1 d S .
H1 H 0.9147(27) 0.2500 0.8188(40) 0.050 Uiso 1 d S .
C1 C 0.9221(3) 0.2500 0.4700(4) 0.0336(14) Uani 1 d S .
C2 C 0.9544(2) 0.1649(4) 0.4840(3) 0.058(2) Uani 1 d . .
H2A H 0.9337(2) 0.1059(4) 0.4733(3) 0.069 Uiso 1 calc R .
C3 C 1.0176(2) 0.1666(7) 0.5140(4) 0.109(4) Uani 1 d . .
H3A H 1.0391(2) 0.1083(7) 0.5256(4) 0.130 Uiso 1 calc R .
C4 C 1.0487(4) 0.2500 0.5267(6) 0.131(7) Uani 1 d S .
H4A H 1.0921(4) 0.2500 0.5445(6) 0.158 Uiso 1 calc SR .
C13 C 0.8228(2) 0.1511(3) 0.3675(2) 0.0245(8) Uani 1 d . .
C14 C 0.8687(2) 0.1258(4) 0.3021(3) 0.0572(15) Uani 1 d . .
H14A H 0.9089(2) 0.1567(4) 0.3020(3) 0.069 Uiso 1 calc R .
C15 C 0.8557(2) 0.0556(4) 0.2372(4) 0.076(2) Uani 1 d . .
H15A H 0.8875(2) 0.0380(4) 0.1938(4) 0.091 Uiso 1 calc R .
C16 C 0.7979(2) 0.0114(3) 0.2345(3) 0.0472(12) Uani 1 d . .
H16A H 0.7897(2) -0.0366(3) 0.1897(3) 0.057 Uiso 1 calc R .
C17 C 0.7519(2) 0.0366(3) 0.2970(3) 0.0352(10) Uani 1 d . .
H17A H 0.7117(2) 0.0059(3) 0.2958(3) 0.042 Uiso 1 calc R .
C18 C 0.7641(2) 0.1071(3) 0.3620(3) 0.0295(9) Uani 1 d . .
H18A H 0.7314(2) 0.1255(3) 0.4037(3) 0.035 Uiso 1 calc R .
C19 C 0.8568(2) 0.0470(3) 0.6121(3) 0.0279(9) Uani 1 d . .
C20 C 0.9066(2) 0.0098(3) 0.6654(3) 0.0350(10) Uani 1 d . .
H20A H 0.9224(2) -0.0535(3) 0.6632(3) 0.042 Uiso 1 calc R .
C21 C 0.9282(2) 0.0818(3) 0.7214(3) 0.0330(10) Uani 1 d . .
C22 C 0.8181(2) -0.0067(3) 0.5437(3) 0.0372(10) Uani 1 d . .
H22A H 0.7865(2) 0.0358(3) 0.5160(3) 0.056 Uiso 1 calc R .
H22B H 0.7965(2) -0.0595(3) 0.5750(3) 0.056 Uiso 1 calc R .
H22C H 0.8458(2) -0.0320(3) 0.4951(3) 0.056 Uiso 1 calc R .
C23 C 0.9807(2) 0.0808(4) 0.7913(3) 0.0496(13) Uani 1 d . .
H23A H 0.9844(2) 0.1438(4) 0.8199(3) 0.074 Uiso 1 calc R .
H23B H 1.0208(2) 0.0646(4) 0.7606(3) 0.074 Uiso 1 calc R .
H23C H 0.9714(2) 0.0333(4) 0.8392(3) 0.074 Uiso 1 calc R .
C24 C 0.7100(3) 0.2500 0.7892(4) 0.0349(14) Uani 1 d S .
C25 C 0.7275(3) 0.2500 0.8830(4) 0.048(2) Uani 1 d S .
H25A H 0.6994(3) 0.2500 0.9345(4) 0.057 Uiso 1 calc SR .
C26 C 0.7921(3) 0.2500 0.8866(4) 0.0370(14) Uani 1 d S .
C27 C 0.6443(2) 0.2500 0.7487(4) 0.047(2) Uani 1 d S .
H27A H 0.6427(7) 0.2941(28) 0.6962(23) 0.071 Uiso 0.50 calc PR .
H27B H 0.6137(4) 0.2702(36) 0.7959(11) 0.071 Uiso 0.50 calc PR .
H27C H 0.6336(10) 0.1857(8) 0.7275(33) 0.071 Uiso 0.50 calc PR .
C28 C 0.8350(3) 0.2500 0.9706(4) 0.049(2) Uani 1 d S .
H28A H 0.8114(8) 0.2263(32) 1.0243(8) 0.074 Uiso 0.50 calc PR .
H28B H 0.8497(18) 0.3150(5) 0.9828(20) 0.074 Uiso 0.50 calc PR .
H28C H 0.8717(12) 0.2087(27) 0.9590(13) 0.074 Uiso 0.50 calc PR .
C38 C 0.5609(2) 0.2005(3) 0.4736(2) 0.0271(9) Uani 1 d . .
C39 C 0.6157(2) 0.1517(3) 0.5017(2) 0.0237(8) Uani 1 d . .
C40 C 0.66889(15) 0.1995(2) 0.5333(2) 0.0186(7) Uani 1 d . .
C50 C 0.1327(3) 0.2500 0.2410(5) 0.083(3) Uani 1 d S .
H50A H 0.1400(3) 0.3069 0.2019(5) 0.100 Uiso 0.50 calc PR .
H50B H 0.1400(3) 0.1931 0.2019(5) 0.100 Uiso 0.50 calc PR .
Cl1 Cl 0.61873(5) 0.02795(7) 0.49785(8) 0.0374(3) Uani 1 d . .
Cl2 Cl 0.49412(4) 0.13803(8) 0.43932(8) 0.0392(3) Uani 1 d . .
Cl3 Cl 0.05425(9) 0.2500 0.27730(11) 0.0520(5) Uani 1 d S .
Cl4 Cl 0.18822(9) 0.2500 0.33127(12) 0.0588(5) Uani 1 d S .

loop_
_atom_type_symbol
_atom_type_description
_atom_type_scat_dispersion_real
_atom_type_scat_dispersion_imag
_atom_type_scat_source
C C 0.0033 0.0016 'International Tables Vol C Tables 4.2.6.8 and 6.1.1.4'
H H 0.0000 0.0000 'International Tables Vol C Tables 4.2.6.8 and 6.1.1.4'
B B 0.0013 0.0007 'International Tables Vol C Tables 4.2.6.8 and 6.1.1.4'
N N 0.0061 0.0033 'International Tables Vol C Tables 4.2.6.8 and 6.1.1.4'
O O 0.0106 0.0060 'International Tables Vol C Tables 4.2.6.8 and 6.1.1.4'
P P 0.1023 0.0942 'International Tables Vol C Tables 4.2.6.8 and 6.1.1.4'
Cl Cl 0.1484 0.1585 'International Tables Vol C Tables 4.2.6.8 and 6.1.1.4'
Rh Rh -1.1178 0.9187 'International Tables Vol C Tables 4.2.6.8 and 6.1.1.4'

loop_
_geom_angle_atom_site_label_1
_geom_angle_atom_site_label_2
_geom_angle_atom_site_label_3
_geom_angle
_geom_angle_site_symmetry_1
_geom_angle_site_symmetry_3
_geom_angle_publ_flag
O1 Rh1 O1 83.49(13) . 7_565 ?
O1 Rh1 N1 171.90(10) . 7_565 ?
O1 Rh1 N1 90.00(11) 7_565 7_565 ?
O1 Rh1 N1 90.00(11) . . ?
O1 Rh1 N1 171.90(10) 7_565 . ?
N1 Rh1 N1 96.1(2) 7_565 . ?
O1 Rh1 N4 91.61(11) . . ?
O1 Rh1 N4 91.61(10) 7_565 . ?
N1 Rh1 N4 83.75(11) 7_565 . ?
N1 Rh1 N4 83.75(11) . . ?
O1 Rh1 P1 95.96(7) . . ?
O1 Rh1 P1 95.96(7) 7_565 . ?
N1 Rh1 P1 89.48(8) 7_565 . ?
N1 Rh1 P1 89.48(8) . . ?
N4 Rh1 P1 169.84(12) . . ?
O1 Rh1 B1 128.54(9) . . ?
O1 Rh1 B1 128.54(9) 7_565 . ?
N1 Rh1 B1 53.12(9) 7_565 . ?
N1 Rh1 B1 53.12(9) . . ?
N4 Rh1 B1 54.5(2) . . ?
P1 Rh1 B1 115.38(12) . . ?
C1 P1 C13 105.7(2) . 7_565 ?
C1 P1 C13 105.7(2) . . ?
C13 P1 C13 98.7(2) 7_565 . ?
C1 P1 Rh1 104.9(2) . . ?
C13 P1 Rh1 120.20(12) 7_565 . ?
C13 P1 Rh1 120.20(12) . . ?
C40 O1 Rh1 109.7(2) . . ?
C40 O1 O1 61.6(2) . 7_565 ?
Rh1 O1 O1 48.26(7) . 7_565 ?
C19 N1 N2 107.4(3) . . ?
C19 N1 Rh1 136.0(3) . . ?
N2 N1 Rh1 116.5(2) . . ?
C21 N2 N1 109.4(3) . . ?
C21 N2 B1 129.0(4) . . ?
N1 N2 B1 119.0(3) . . ?
C26 N3 N4 109.6(4) . . ?
C26 N3 B1 129.4(5) . . ?
N4 N3 B1 120.9(4) . . ?
C24 N4 N3 106.8(4) . . ?
C24 N4 Rh1 138.8(3) . . ?
N3 N4 Rh1 114.4(3) . . ?
N2 B1 N2 110.0(5) 7_565 . ?
N2 B1 N3 108.1(3) 7_565 . ?
N2 B1 N3 108.1(3) . . ?
N2 B1 Rh1 69.6(2) 7_565 . ?
N2 B1 Rh1 69.6(2) . . ?
N3 B1 Rh1 70.2(3) . . ?
C2 C1 C2 118.7(6) 7_565 . ?
C2 C1 P1 120.5(3) 7_565 . ?
C2 C1 P1 120.5(3) . . ?
C1 C2 C3 119.7(6) . . ?
C4 C3 C2 121.1(8) . . ?
C3 C4 C3 119.8(9) 7_565 . ?
C18 C13 C14 117.7(4) . . ?
C18 C13 P1 121.2(3) . . ?
C14 C13 P1 120.6(3) . . ?
C15 C14 C13 120.0(4) . . ?
C16 C15 C14 121.2(4) . . ?
C15 C16 C17 119.5(4) . . ?
C16 C17 C18 120.0(4) . . ?
C13 C18 C17 121.4(4) . . ?
N1 C19 C20 108.2(4) . . ?
N1 C19 C22 125.9(3) . . ?
C20 C19 C22 125.8(4) . . ?
C21 C20 C19 107.3(4) . . ?
N2 C21 C20 107.7(3) . . ?
N2 C21 C23 122.9(4) . . ?
C20 C21 C23 129.5(4) . . ?
N4 C24 C25 108.5(5) . . ?
N4 C24 C27 123.3(5) . . ?
C25 C24 C27 128.2(5) . . ?
C26 C25 C24 107.4(5) . . ?
N3 C26 C25 107.6(5) . . ?
N3 C26 C28 123.6(5) . . ?
C25 C26 C28 128.8(5) . . ?
C38 C38 C39 119.3(2) 7_565 . ?
C38 C38 Cl2 120.52(13) 7_565 . ?
C39 C38 Cl2 120.2(3) . . ?
C40 C39 C38 121.6(3) . . ?
C40 C39 Cl1 117.7(3) . . ?
C38 C39 Cl1 120.6(3) . . ?
O1 C40 C39 122.6(3) . . ?
O1 C40 C40 118.4(2) . 7_565 ?
C39 C40 C40 119.0(2) . 7_565 ?
Cl3 C50 Cl4 114.3(4) . . ?

loop_
_geom_bond_atom_site_label_1
_geom_bond_atom_site_label_2
_geom_bond_distance
_geom_bond_site_symmetry_2
_geom_bond_publ_flag
Rh1 O1 2.021(2) . ?
Rh1 O1 2.021(2) 7_565 ?
Rh1 N1 2.080(3) 7_565 ?
Rh1 N1 2.080(3) . ?
Rh1 N4 2.129(4) . ?
Rh1 P1 2.3574(14) . ?
Rh1 B1 3.126(6) . ?
P1 C1 1.827(5) . ?
P1 C13 1.831(4) 7_565 ?
P1 C13 1.831(4) . ?
O1 C40 1.340(4) . ?
O1 O1 2.691(5) 7_565 ?
N1 C19 1.355(5) . ?
N1 N2 1.376(4) . ?
N2 C21 1.359(5) . ?
N2 B1 1.533(5) . ?
N3 C26 1.348(6) . ?
N3 N4 1.388(5) . ?
N3 B1 1.556(7) . ?
N4 C24 1.339(6) . ?
B1 N2 1.533(5) 7_565 ?
C1 C2 1.389(5) 7_565 ?
C1 C2 1.390(5) . ?
C2 C3 1.399(7) . ?
C3 C4 1.354(9) . ?
C4 C3 1.354(9) 7_565 ?
C13 C18 1.384(5) . ?
C13 C14 1.398(5) . ?
C14 C15 1.388(6) . ?
C15 C16 1.366(6) . ?
C16 C17 1.370(6) . ?
C17 C18 1.388(5) . ?
C19 C20 1.401(5) . ?
C19 C22 1.487(5) . ?
C20 C21 1.372(6) . ?
C21 C23 1.497(5) . ?
C24 C25 1.403(8) . ?
C24 C27 1.501(7) . ?
C25 C26 1.362(8) . ?
C26 C28 1.512(7) . ?
C38 C38 1.389(8) 7_565 ?
C38 C39 1.403(5) . ?
C38 Cl2 1.729(4) . ?
C39 C40 1.384(5) . ?
C39 Cl1 1.740(4) . ?
C40 C40 1.418(7) 7_565 ?
C50 Cl3 1.733(7) . ?
C50 Cl4 1.751(7) . ?

loop_
_geom_torsion_atom_site_label_1
_geom_torsion_atom_site_label_2
_geom_torsion_atom_site_label_3
_geom_torsion_atom_site_label_4
_geom_torsion
_geom_torsion_site_symmetry_1
_geom_torsion_site_symmetry_2
_geom_torsion_site_symmetry_3
_geom_torsion_site_symmetry_4
_geom_torsion_publ_flag
Rh1 B1 N2 N1 -10.3(3) . . . . ?
N4 N1 P1 O1 9.52(10) . 7_565 . . ?
